data_4501015
loop_
_publ_author_name
'Kim, Kihwan'
'Park, Sunhong'
'Park, Ki-Min'
'Lee, Shim Sung'

_publ_section_title
;
 Thiacalix[4]arene-Based Three-Dimensional Coordination Polymers
 Incorporating Neutral Bridging Coligands
;
_journal_issue 9
_journal_name_full 'Crystal Growth &amp; Design'
_journal_page_first 4059
_journal_paper_doi 10.1021/cg2006315
_journal_volume 11
_journal_year 2011
_chemical_formula_moiety 'C68 H76 Co2 N4 O16 S4'
_chemical_formula_sum 'C68 H76 Co2 N4 O16 S4'
_chemical_formula_weight 1451.43
_chemical_name_systematic
; 
 ? 
;
_space_group_IT_number 142
_symmetry_cell_setting tetragonal
_symmetry_space_group_name_Hall '-I 4bd 2c'
_symmetry_space_group_name_H-M 'I 41/a c d :2'
_atom_sites_solution_hydrogens geom
_atom_sites_solution_primary direct
_atom_sites_solution_secondary difmap
_audit_creation_method SHELXTL
_cell_angle_alpha 90.00
_cell_angle_beta 90.00
_cell_angle_gamma 90.00
_cell_formula_units_Z 8
_cell_length_a 22.6129(3)
_cell_length_b 22.6129(3)
_cell_length_c 45.2251(6)
_cell_measurement_reflns_used 9937
_cell_measurement_temperature 173(2)
_cell_measurement_theta_max 24.27
_cell_measurement_theta_min 2.43
_cell_volume 23125.5(5)
_computing_cell_refinement 'Bruker APEX2'
_computing_data_collection 'Bruker APEX2'
_computing_data_reduction 'Bruker APEX2'
_computing_molecular_graphics 'Bruker SHELXTL'
_computing_publication_material 'Bruker SHELXTL'
_computing_structure_refinement 'Bruker SHELXTL'
_computing_structure_solution 'Bruker SHELXTL'
_diffrn_ambient_temperature 173(2)
_diffrn_measured_fraction_theta_full 0.998
_diffrn_measured_fraction_theta_max 0.998
_diffrn_measurement_device_type 'Bruker APEX-II CCD'
_diffrn_measurement_method '\f and \w scans'
_diffrn_radiation_monochromator graphite
_diffrn_radiation_source 'fine-focus sealed tube'
_diffrn_radiation_type MoK\a
_diffrn_radiation_wavelength 0.71073
_diffrn_reflns_av_R_equivalents 0.0466
_diffrn_reflns_av_sigmaI/netI 0.0376
_diffrn_reflns_limit_h_max 22
_diffrn_reflns_limit_h_min -27
_diffrn_reflns_limit_k_max 30
_diffrn_reflns_limit_k_min -30
_diffrn_reflns_limit_l_max 55
_diffrn_reflns_limit_l_min -60
_diffrn_reflns_number 53840
_diffrn_reflns_theta_full 28.32
_diffrn_reflns_theta_max 28.32
_diffrn_reflns_theta_min 1.56
_exptl_absorpt_coefficient_mu 0.400
_exptl_absorpt_correction_T_max 0.8725
_exptl_absorpt_correction_T_min 0.8562
_exptl_absorpt_correction_type multi-scan
_exptl_absorpt_process_details SADABS
_exptl_crystal_colour orange
_exptl_crystal_density_diffrn 0.834
_exptl_crystal_density_method 'not measured'
_exptl_crystal_description block
_exptl_crystal_F_000 6064
_exptl_crystal_size_max 0.40
_exptl_crystal_size_mid 0.40
_exptl_crystal_size_min 0.35
_refine_diff_density_max 0.292
_refine_diff_density_min -0.394
_refine_diff_density_rms 0.064
_refine_ls_extinction_method none
_refine_ls_goodness_of_fit_ref 1.014
_refine_ls_hydrogen_treatment constr
_refine_ls_matrix_type full
_refine_ls_number_parameters 242
_refine_ls_number_reflns 7203
_refine_ls_number_restraints 43
_refine_ls_restrained_S_all 1.044
_refine_ls_R_factor_all 0.0723
_refine_ls_R_factor_gt 0.0465
_refine_ls_shift/su_max 0.001
_refine_ls_shift/su_mean 0.000
_refine_ls_structure_factor_coef Fsqd
_refine_ls_weighting_details 'calc w=1/[\s^2^(Fo^2^)+(0.0680P)^2^+0.0000P] where P=(Fo^2^+2Fc^2^)/3'
_refine_ls_weighting_scheme calc
_refine_ls_wR_factor_gt 0.1215
_refine_ls_wR_factor_ref 0.1280
_reflns_number_gt 4432
_reflns_number_total 7203
_reflns_threshold_expression >2sigma(I)
_cod_data_source_file cg2006315_si_001.cif
_cod_data_source_block complex2
_cod_depositor_comments
;
The following automatic conversions were performed:

'_symmetry_cell_setting' value 'Tetragonal' changed to 'tetragonal'
according to /home/saulius/struct/CIF-dictionaries/cif_core.dic
dictionary named 'cif_core.dic' version 2.4.1 from 2010-06-29.

Automatic conversion script
Id: cif_fix_values 1715 2011-07-08 13:25:40Z adriana 
;
_cod_original_cell_volume 23125.6(5)
_cod_original_sg_symbol_H-M I4(1)/acd
_cod_database_code 4501015

loop_
_symmetry_equiv_pos_as_xyz
'x, y, z'
'-x+1/2, -y, z+1/2'
'-y+1/4, x+3/4, z+1/4'
'y+1/4, -x+1/4, z+3/4'
'-x+1/2, y, -z'
'x, -y, -z+1/2'
'y+1/4, x+3/4, -z+3/4'
'-y+1/4, -x+1/4, -z+1/4'
'x+1/2, y+1/2, z+1/2'
'-x+1, -y+1/2, z+1'
'-y+3/4, x+5/4, z+3/4'
'y+3/4, -x+3/4, z+5/4'
'-x+1, y+1/2, -z+1/2'
'x+1/2, -y+1/2, -z+1'
'y+3/4, x+5/4, -z+5/4'
'-y+3/4, -x+3/4, -z+3/4'
'-x, -y, -z'
'x-1/2, y, -z-1/2'
'y-1/4, -x-3/4, -z-1/4'
'-y-1/4, x-1/4, -z-3/4'
'x-1/2, -y, z'
'-x, y, z-1/2'
'-y-1/4, -x-3/4, z-3/4'
'y-1/4, x-1/4, z-1/4'
'-x+1/2, -y+1/2, -z+1/2'
'x, y+1/2, -z'
'y+1/4, -x-1/4, -z+1/4'
'-y+1/4, x+1/4, -z-1/4'
'x, -y+1/2, z+1/2'
'-x+1/2, y+1/2, z'
'-y+1/4, -x-1/4, z-1/4'
'y+1/4, x+1/4, z+1/4'

loop_
_atom_site_label
_atom_site_type_symbol
_atom_site_fract_x
_atom_site_fract_y
_atom_site_fract_z
_atom_site_U_iso_or_equiv
_atom_site_adp_type
_atom_site_occupancy
_atom_site_symmetry_multiplicity
_atom_site_calc_flag
_atom_site_refinement_flags
_atom_site_disorder_assembly
_atom_site_disorder_group
Co1 Co 0.557929(14) 0.5000 0.7500 0.04507(13) Uani 1 2 d S . .
S1 S 0.64486(2) 0.34282(2) 0.625897(10) 0.04943(15) Uani 1 1 d . . .
O1 O 0.52541(5) 0.36630(5) 0.65177(2) 0.0439(3) Uani 1 1 d . . .
O2 O 0.55754(5) 0.47387(7) 0.70664(3) 0.0542(4) Uani 1 1 d . . .
O3 O 0.54207(9) 0.37664(8) 0.71001(3) 0.0845(5) Uani 1 1 d . . .
C1 C 0.52592(8) 0.36739(7) 0.62141(4) 0.0390(4) Uani 1 1 d . . .
C2 C 0.57834(8) 0.35633(8) 0.60612(4) 0.0396(4) Uani 1 1 d . . .
C3 C 0.57923(9) 0.35992(8) 0.57546(4) 0.0465(5) Uani 1 1 d . . .
H3 H 0.6150 0.3516 0.5653 0.056 Uiso 1 1 calc R . .
C4 C 0.52956(9) 0.37519(9) 0.55932(4) 0.0500(5) Uani 1 1 d . A .
C5 C 0.47697(9) 0.38241(8) 0.57477(4) 0.0488(5) Uani 1 1 d . . .
H5 H 0.4416 0.3899 0.5641 0.059 Uiso 1 1 calc R . .
C6 C 0.47467(8) 0.37903(8) 0.60548(4) 0.0399(4) Uani 1 1 d . . .
C7 C 0.53588(10) 0.42404(9) 0.66340(4) 0.0556(5) Uani 1 1 d . . .
H7A H 0.5015 0.4496 0.6589 0.067 Uiso 1 1 calc R . .
H7B H 0.5710 0.4413 0.6536 0.067 Uiso 1 1 calc R . .
C8 C 0.54571(8) 0.42303(11) 0.69623(4) 0.0498(5) Uani 1 1 d . . .
C9 C 0.53233(11) 0.38136(12) 0.52557(5) 0.0751(7) Uani 1 1 d D . .
C10 C 0.4775(4) 0.3882(5) 0.5095(2) 0.111(4) Uani 0.50 1 d PU A 1
H10A H 0.4522 0.4169 0.5197 0.167 Uiso 0.50 1 calc PR A 1
H10B H 0.4571 0.3500 0.5085 0.167 Uiso 0.50 1 calc PR A 1
H10C H 0.4859 0.4022 0.4894 0.167 Uiso 0.50 1 calc PR A 1
C11 C 0.5752(4) 0.3384(4) 0.51146(14) 0.111(2) Uani 0.50 1 d PDU A 1
H11A H 0.6118 0.3372 0.5231 0.166 Uiso 0.50 1 calc PR A 1
H11B H 0.5842 0.3514 0.4913 0.166 Uiso 0.50 1 calc PR A 1
H11C H 0.5575 0.2989 0.5109 0.166 Uiso 0.50 1 calc PR A 1
C12 C 0.5692(3) 0.4401(3) 0.51966(11) 0.0865(17) Uani 0.50 1 d PDU A 1
H12A H 0.6079 0.4370 0.5294 0.130 Uiso 0.50 1 calc PR A 1
H12B H 0.5477 0.4741 0.5276 0.130 Uiso 0.50 1 calc PR A 1
H12C H 0.5749 0.4453 0.4983 0.130 Uiso 0.50 1 calc PR A 1
C10' C 0.4777(4) 0.4146(4) 0.51414(17) 0.083(3) Uani 0.50 1 d PDU A 2
H10D H 0.4432 0.3885 0.5149 0.125 Uiso 0.50 1 calc PR A 2
H10E H 0.4845 0.4272 0.4937 0.125 Uiso 0.50 1 calc PR A 2
H10F H 0.4706 0.4494 0.5266 0.125 Uiso 0.50 1 calc PR A 2
C11' C 0.5205(3) 0.3163(2) 0.51396(12) 0.103(2) Uani 0.50 1 d PDU A 2
H11D H 0.4809 0.3037 0.5200 0.154 Uiso 0.50 1 calc PR A 2
H11E H 0.5500 0.2894 0.5224 0.154 Uiso 0.50 1 calc PR A 2
H11F H 0.5234 0.3157 0.4923 0.154 Uiso 0.50 1 calc PR A 2
C12' C 0.5934(3) 0.3870(6) 0.51262(18) 0.153(3) Uani 0.50 1 d PDU A 2
H12D H 0.5905 0.3905 0.4911 0.230 Uiso 0.50 1 calc PR A 2
H12E H 0.6166 0.3518 0.5177 0.230 Uiso 0.50 1 calc PR A 2
H12F H 0.6127 0.4222 0.5207 0.230 Uiso 0.50 1 calc PR A 2
N1 N 0.46370(9) 0.5000 0.7500 0.0494(6) Uani 1 2 d S . .
N2 N 0.15195(8) 0.5000 0.7500 0.0477(6) Uani 1 2 d S . .
C13 C 0.43335(8) 0.51951(11) 0.72677(4) 0.0551(6) Uani 1 1 d . . .
H13 H 0.4547 0.5333 0.7100 0.066 Uiso 1 1 calc R . .
C14 C 0.37228(8) 0.52070(10) 0.72586(4) 0.0537(5) Uani 1 1 d . . .
H14 H 0.3523 0.5355 0.7089 0.064 Uiso 1 1 calc R . .
C15 C 0.34062(10) 0.5000 0.7500 0.0441(6) Uani 1 2 d S . .
C16 C 0.27495(10) 0.5000 0.7500 0.0455(6) Uani 1 2 d S . .
C17 C 0.24358(8) 0.54468(9) 0.73663(5) 0.0515(5) Uani 1 1 d . . .
H17 H 0.2637 0.5763 0.7271 0.062 Uiso 1 1 calc R . .
C18 C 0.18280(8) 0.54316(9) 0.73718(5) 0.0519(5) Uani 1 1 d . . .
H18 H 0.1617 0.5745 0.7280 0.062 Uiso 1 1 calc R . .
O1W O 0.55748(6) 0.58923(7) 0.73466(3) 0.0585(4) Uani 1 1 d . . .
H1WA H 0.5579 0.6093 0.7498 0.088 Uiso 1 1 d R . .
H2WA H 0.5385 0.6073 0.7213 0.088 Uiso 1 1 d R . .

loop_
_atom_site_aniso_label
_atom_site_aniso_U_11
_atom_site_aniso_U_22
_atom_site_aniso_U_33
_atom_site_aniso_U_23
_atom_site_aniso_U_13
_atom_site_aniso_U_12
Co1 0.02071(17) 0.0739(3) 0.0407(2) -0.02053(18) 0.000 0.000
S1 0.0462(3) 0.0536(3) 0.0485(3) 0.0051(2) -0.0043(2) -0.0084(2)
O1 0.0573(8) 0.0491(8) 0.0253(6) -0.0034(5) -0.0006(5) -0.0075(6)
O2 0.0392(8) 0.0796(10) 0.0439(8) -0.0242(7) 0.0080(6) -0.0133(7)
O3 0.1394(16) 0.0772(12) 0.0368(8) -0.0085(8) -0.0131(9) 0.0024(11)
C1 0.0543(12) 0.0340(9) 0.0287(9) -0.0007(7) -0.0014(8) -0.0061(8)
C2 0.0470(11) 0.0372(10) 0.0345(9) 0.0010(8) -0.0023(8) -0.0055(8)
C3 0.0550(12) 0.0466(11) 0.0377(10) -0.0002(8) 0.0029(9) -0.0052(9)
C4 0.0648(14) 0.0528(12) 0.0323(10) 0.0029(9) 0.0043(9) -0.0077(10)
C5 0.0567(13) 0.0516(12) 0.0381(10) 0.0080(9) -0.0079(9) -0.0028(9)
C6 0.0473(11) 0.0372(10) 0.0353(9) 0.0029(7) 0.0007(8) 0.0011(8)
C7 0.0748(15) 0.0548(13) 0.0374(11) -0.0123(9) -0.0018(10) -0.0094(11)
C8 0.0385(11) 0.0724(15) 0.0385(11) -0.0092(11) 0.0040(8) 0.0008(10)
C9 0.0761(18) 0.116(2) 0.0335(11) 0.0112(13) 0.0028(11) -0.0014(15)
C10 0.094(5) 0.165(8) 0.075(5) 0.014(6) -0.008(4) -0.028(5)
C11 0.140(6) 0.135(6) 0.057(3) -0.004(4) 0.021(4) 0.020(5)
C12 0.104(4) 0.106(4) 0.049(3) 0.043(3) 0.009(3) -0.028(3)
C10' 0.128(6) 0.097(5) 0.025(3) 0.015(3) -0.001(3) 0.009(4)
C11' 0.127(5) 0.129(5) 0.052(3) -0.023(3) -0.010(3) 0.050(4)
C12' 0.154(7) 0.202(8) 0.103(5) 0.021(6) -0.005(5) -0.035(6)
N1 0.0232(10) 0.0837(18) 0.0412(12) -0.0117(11) 0.000 0.000
N2 0.0216(10) 0.0647(15) 0.0567(14) 0.0219(12) 0.000 0.000
C13 0.0238(9) 0.0986(17) 0.0429(11) -0.0060(11) 0.0024(8) -0.0030(9)
C14 0.0282(10) 0.0879(16) 0.0451(11) -0.0020(10) -0.0032(8) -0.0014(9)
C15 0.0198(11) 0.0661(18) 0.0465(15) -0.0080(13) 0.000 0.000
C16 0.0233(12) 0.0621(18) 0.0512(16) -0.0021(14) 0.000 0.000
C17 0.0280(10) 0.0665(13) 0.0599(13) 0.0133(11) 0.0041(9) -0.0036(9)
C18 0.0273(10) 0.0688(14) 0.0598(13) 0.0183(11) 0.0033(9) 0.0040(9)
O1W 0.0490(8) 0.0842(11) 0.0422(8) -0.0128(7) -0.0037(6) 0.0064(7)

loop_
_atom_type_symbol
_atom_type_description
_atom_type_scat_dispersion_real
_atom_type_scat_dispersion_imag
_atom_type_scat_source
C C 0.0033 0.0016 'International Tables Vol C Tables 4.2.6.8 and 6.1.1.4'
H H 0.0000 0.0000 'International Tables Vol C Tables 4.2.6.8 and 6.1.1.4'
N N 0.0061 0.0033 'International Tables Vol C Tables 4.2.6.8 and 6.1.1.4'
O O 0.0106 0.0060 'International Tables Vol C Tables 4.2.6.8 and 6.1.1.4'
S S 0.1246 0.1234 'International Tables Vol C Tables 4.2.6.8 and 6.1.1.4'
Co Co 0.3494 0.9721 'International Tables Vol C Tables 4.2.6.8 and 6.1.1.4'

loop_
_geom_angle_atom_site_label_1
_geom_angle_atom_site_label_2
_geom_angle_atom_site_label_3
_geom_angle
_geom_angle_site_symmetry_1
_geom_angle_site_symmetry_3
O2 Co1 O2 179.51(7) . 6_566
O2 Co1 N2 90.25(4) . 18_657
O2 Co1 N2 90.25(4) 6_566 18_657
O2 Co1 N1 89.75(4) . .
O2 Co1 N1 89.75(4) 6_566 .
N2 Co1 N1 180.000(1) 18_657 .
O2 Co1 O1W 87.79(6) . .
O2 Co1 O1W 92.21(6) 6_566 .
N2 Co1 O1W 90.28(3) 18_657 .
N1 Co1 O1W 89.72(3) . .
O2 Co1 O1W 92.20(6) . 6_566
O2 Co1 O1W 87.79(6) 6_566 6_566
N2 Co1 O1W 90.28(3) 18_657 6_566
N1 Co1 O1W 89.72(3) . 6_566
O1W Co1 O1W 179.45(7) . 6_566
C2 S1 C6 102.44(8) . 27_566
C1 O1 C7 110.54(13) . .
C8 O2 Co1 128.07(14) . .
O1 C1 C6 120.99(16) . .
O1 C1 C2 119.96(15) . .
C6 C1 C2 119.05(15) . .
C3 C2 C1 119.78(17) . .
C3 C2 S1 120.01(15) . .
C1 C2 S1 120.06(13) . .
C4 C3 C2 121.97(18) . .
C3 C4 C5 117.32(17) . .
C3 C4 C9 120.97(18) . .
C5 C4 C9 121.66(18) . .
C4 C5 C6 121.84(17) . .
C1 C6 C5 119.77(17) . .
C1 C6 S1 120.53(13) . 20_657
C5 C6 S1 119.55(14) . 20_657
O1 C7 C8 112.04(17) . .
O3 C8 O2 126.98(19) . .
O3 C8 C7 120.46(19) . .
O2 C8 C7 112.6(2) . .
C10 C9 C12' 125.6(6) . .
C10 C9 C11 114.0(6) . .
C12' C9 C11 45.7(5) . .
C10 C9 C4 118.4(5) . .
C12' C9 C4 115.6(4) . .
C11 C9 C4 112.8(3) . .
C10 C9 C10' 24.3(6) . .
C12' C9 C10' 124.4(6) . .
C11 C9 C10' 133.5(4) . .
C4 C9 C10' 110.3(3) . .
C10 C9 C11' 77.7(5) . .
C12' C9 C11' 96.0(6) . .
C11 C9 C11' 51.1(4) . .
C4 C9 C11' 103.8(3) . .
C10' C9 C11' 102.0(4) . .
C10 C9 C12 106.1(5) . .
C12' C9 C12 51.9(5) . .
C11 C9 C12 97.4(4) . .
C4 C9 C12 105.3(2) . .
C10' C9 C12 87.5(4) . .
C11' C9 C12 143.8(4) . .
C13 N1 C13 117.9(2) 6_566 .
C13 N1 Co1 121.06(11) 6_566 .
C13 N1 Co1 121.06(11) . .
C18 N2 C18 116.9(2) 6_566 .
C18 N2 Co1 121.57(11) 6_566 18_557
C18 N2 Co1 121.57(11) . 18_557
N1 C13 C14 123.05(19) . .
C13 C14 C15 119.08(19) . .
C14 C15 C14 117.8(2) 6_566 .
C14 C15 C16 121.08(11) 6_566 .
C14 C15 C16 121.08(11) . .
C17 C16 C17 117.9(2) . 6_566
C17 C16 C15 121.07(12) . .
C17 C16 C15 121.07(12) 6_566 .
C16 C17 C18 119.30(19) . .
N2 C18 C17 123.33(19) . .

loop_
_geom_bond_atom_site_label_1
_geom_bond_atom_site_label_2
_geom_bond_distance
_geom_bond_site_symmetry_2
Co1 O2 2.0479(12) .
Co1 O2 2.0480(12) 6_566
Co1 N2 2.1262(19) 18_657
Co1 N1 2.131(2) .
Co1 O1W 2.1338(15) .
Co1 O1W 2.1338(15) 6_566
S1 C2 1.7765(18) .
S1 C6 1.7797(18) 27_566
O1 C1 1.373(2) .
O1 C7 1.427(2) .
O2 C8 1.271(2) .
O3 C8 1.223(3) .
C1 C6 1.390(2) .
C1 C2 1.395(3) .
C2 C3 1.389(2) .
C3 C4 1.383(3) .
C4 C5 1.389(3) .
C4 C9 1.534(3) .
C5 C6 1.392(2) .
C6 S1 1.7797(18) 20_657
C7 C8 1.502(3) .
C9 C10 1.446(10) .
C9 C12' 1.505(5) .
C9 C11 1.513(5) .
C9 C10' 1.536(7) .
C9 C11' 1.584(5) .
C9 C12 1.591(5) .
N1 C13 1.330(2) 6_566
N1 C13 1.330(2) .
N2 C18 1.332(2) 6_566
N2 C18 1.332(2) .
N2 Co1 2.1261(19) 18_557
C13 C14 1.382(2) .
C14 C15 1.387(2) .
C15 C14 1.387(2) 6_566
C15 C16 1.485(3) .
C16 C17 1.375(2) .
C16 C17 1.375(2) 6_566
C17 C18 1.375(2) .
